data_7003929
loop_
_publ_author_name
'Dou, Jianmin'
'Su, Fangfang'
'Nie, Yong'
'Li, Dacheng'
'Wang, Daqi'

_publ_section_title
;
 Self-assembled 2D supramolecular networks of copper(i) carborane
 complexes through C--H&#x22EF;H--B dihydrogen bonding interactions
;
_journal_issue 31
_journal_name_full 'Dalton Transactions'
_journal_page_first 4152
_journal_page_last 4156
_journal_paper_doi 10.1039/b801339j
_journal_year 2008
_chemical_formula_moiety 'C28 H76 B20 Br2 Cu2 P4'
_chemical_formula_sum 'C28 H76 B20 Br2 Cu2 P4'
_chemical_formula_weight 1039.87
_chemical_name_systematic
;
?
;
_space_group_IT_number 12
_symmetry_cell_setting monoclinic
_symmetry_space_group_name_Hall '-C 2y'
_symmetry_space_group_name_H-M 'C 1 2/m 1'
_atom_sites_solution_hydrogens geom
_atom_sites_solution_primary direct
_atom_sites_solution_secondary difmap
_audit_creation_method SHELXL-97
_cell_angle_alpha 90.00
_cell_angle_beta 90.65(2)
_cell_angle_gamma 90.00
_cell_formula_units_Z 2
_cell_length_a 23.952(10)
_cell_length_b 14.614(5)
_cell_length_c 7.859(5)
_cell_measurement_reflns_used 1834
_cell_measurement_temperature 298(2)
_cell_measurement_theta_max 27.483
_cell_measurement_theta_min 3.030
_cell_volume 2751(2)
_computing_cell_refinement 'Bruker SMART'
_computing_data_collection 'Bruker SMART'
_computing_data_reduction 'Bruker SAINT'
_computing_molecular_graphics 'Bruker SHELXTL'
_computing_publication_material 'Bruker SHELXTL'
_computing_structure_refinement 'SHELXL-97 (Sheldrick, 1997)'
_computing_structure_solution 'SHELXS-97 (Sheldrick, 1990)'
_diffrn_ambient_temperature 298(2)
_diffrn_measured_fraction_theta_full 0.904
_diffrn_measured_fraction_theta_max 0.904
_diffrn_measurement_device_type 'CCD area detector'
_diffrn_measurement_method 'phi and omega scans'
_diffrn_radiation_monochromator graphite
_diffrn_radiation_source 'fine-focus sealed tube'
_diffrn_radiation_type MoK\a
_diffrn_radiation_wavelength 0.71073
_diffrn_reflns_av_R_equivalents 0.1230
_diffrn_reflns_av_sigmaI/netI 0.1279
_diffrn_reflns_limit_h_max 28
_diffrn_reflns_limit_h_min -27
_diffrn_reflns_limit_k_max 13
_diffrn_reflns_limit_k_min -17
_diffrn_reflns_limit_l_max 8
_diffrn_reflns_limit_l_min -9
_diffrn_reflns_number 6376
_diffrn_reflns_theta_full 25.01
_diffrn_reflns_theta_max 25.01
_diffrn_reflns_theta_min 3.07
_exptl_absorpt_coefficient_mu 2.363
_exptl_absorpt_correction_T_max 0.4228
_exptl_absorpt_correction_T_min 0.3967
_exptl_absorpt_correction_type multi-scan
_exptl_absorpt_process_details sadabs
_exptl_crystal_colour yellow
_exptl_crystal_density_diffrn 1.255
_exptl_crystal_density_meas 0
_exptl_crystal_density_method 'not measured'
_exptl_crystal_description block
_exptl_crystal_F_000 1064
_exptl_crystal_size_max 0.48
_exptl_crystal_size_mid 0.45
_exptl_crystal_size_min 0.44
_refine_diff_density_max 1.376
_refine_diff_density_min -0.949
_refine_diff_density_rms 0.159
_refine_ls_extinction_coef 0.015(3)
_refine_ls_extinction_expression Fc^*^=kFc[1+0.001xFc^2^\l^3^/sin(2\q)]^-1/4^
_refine_ls_extinction_method SHELXL
_refine_ls_goodness_of_fit_ref 1.055
_refine_ls_hydrogen_treatment constr
_refine_ls_matrix_type full
_refine_ls_number_parameters 141
_refine_ls_number_reflns 2293
_refine_ls_number_restraints 0
_refine_ls_restrained_S_all 1.055
_refine_ls_R_factor_all 0.1553
_refine_ls_R_factor_gt 0.1047
_refine_ls_shift/su_max 0.000
_refine_ls_shift/su_mean 0.000
_refine_ls_structure_factor_coef Fsqd
_refine_ls_weighting_details 'calc w=1/[\s^2^(Fo^2^)+(0.1531P)^2^+7.2657P] where P=(Fo^2^+2Fc^2^)/3'
_refine_ls_weighting_scheme calc
_refine_ls_wR_factor_gt 0.2359
_refine_ls_wR_factor_ref 0.2644
_reflns_number_gt 1500
_reflns_number_total 2293
_reflns_threshold_expression >2sigma(I)
_cod_data_source_file b801339j.txt
_cod_data_source_block 070108f
_cod_depositor_comments
;
The following automatic conversions were performed:
'_symmetry_cell_setting' value 'Monoclinic' changed to 'monoclinic'
according to '/home/saulius/struct/CIF-dictionaries/cif_core.dic'
dictionary named 'cif_core.dic' version 2.4.1 from 2010-06-29.

Automatic conversion script
Id: cif_fix_enum 1527 2010-12-29 10:47:43Z saulius 
;
_cod_original_sg_symbol_H-M C2/m
_cod_database_code 7003929

loop_
_symmetry_equiv_pos_as_xyz
'x, y, z'
'-x, y, -z'
'x+1/2, y+1/2, z'
'-x+1/2, y+1/2, -z'
'-x, -y, -z'
'x, -y, z'
'-x+1/2, -y+1/2, -z'
'x+1/2, -y+1/2, z'

loop_
_atom_site_label
_atom_site_type_symbol
_atom_site_fract_x
_atom_site_fract_y
_atom_site_fract_z
_atom_site_U_iso_or_equiv
_atom_site_adp_type
_atom_site_occupancy
_atom_site_symmetry_multiplicity
_atom_site_calc_flag
_atom_site_refinement_flags
_atom_site_disorder_assembly
_atom_site_disorder_group
Cu1 Cu 0.93358(8) 1.0000 0.9167(2) 0.0368(7) Uani 1 2 d S . .
Br1 Br 1.02693(7) 1.0000 0.7845(2) 0.0433(7) Uani 1 2 d S . .
P1 P 0.87357(11) 0.88270(19) 0.8667(3) 0.0327(8) Uani 1 1 d . . .
B1 B 0.7757(9) 1.0000 0.997(3) 0.047(5) Uani 1 2 d S . .
H1 H 0.7936 1.0000 1.1265 0.056 Uiso 1 2 calc SR . .
B2 B 0.7425(6) 0.9022(10) 0.9016(19) 0.051(4) Uani 1 1 d . . .
H2 H 0.7383 0.8383 0.9743 0.061 Uiso 1 1 calc R . .
B3 B 0.7552(6) 0.9005(11) 0.6792(18) 0.049(3) Uani 1 1 d . . .
H3 H 0.7593 0.8362 0.6074 0.058 Uiso 1 1 calc R . .
B4 B 0.7965(8) 1.0000 0.639(2) 0.043(4) Uani 1 2 d S . .
H4 H 0.8292 1.0000 0.5418 0.051 Uiso 1 2 calc SR . .
B5 B 0.7014(8) 1.0000 0.951(3) 0.050(5) Uani 1 2 d S . .
H5 H 0.6706 1.0000 1.0538 0.060 Uiso 1 2 calc SR . .
B6 B 0.6904(6) 0.9400(10) 0.754(2) 0.052(4) Uani 1 1 d . . .
H6 H 0.6518 0.9009 0.7303 0.063 Uiso 1 1 calc R . .
B7 B 0.7231(8) 1.0000 0.581(3) 0.046(5) Uani 1 2 d S . .
H7 H 0.7074 1.0000 0.4486 0.056 Uiso 1 2 calc SR . .
C1 C 0.8045(4) 0.9392(7) 0.8246(13) 0.033(2) Uani 1 1 d . . .
C2 C 0.8648(5) 0.7989(7) 1.0411(15) 0.042(3) Uani 1 1 d . . .
H2A H 0.8382 0.7516 1.0041 0.051 Uiso 1 1 calc R . .
C3 C 0.8451(6) 0.8395(10) 1.2115(14) 0.056(4) Uani 1 1 d . . .
H3A H 0.8390 0.7909 1.2914 0.084 Uiso 1 1 calc R . .
H3B H 0.8109 0.8725 1.1934 0.084 Uiso 1 1 calc R . .
H3C H 0.8731 0.8803 1.2556 0.084 Uiso 1 1 calc R . .
C4 C 0.9226(5) 0.7552(8) 1.0649(16) 0.050(3) Uani 1 1 d . . .
H4A H 0.9493 0.8016 1.0954 0.074 Uiso 1 1 calc R . .
H4B H 0.9336 0.7265 0.9606 0.074 Uiso 1 1 calc R . .
H4C H 0.9211 0.7101 1.1536 0.074 Uiso 1 1 calc R . .
C5 C 0.8789(5) 0.8102(7) 0.6723(14) 0.039(3) Uani 1 1 d . . .
H5A H 0.8593 0.8433 0.5809 0.047 Uiso 1 1 calc R . .
C6 C 0.9409(5) 0.8022(10) 0.6174(16) 0.053(3) Uani 1 1 d . . .
H6A H 0.9597 0.7583 0.6886 0.079 Uiso 1 1 calc R . .
H6B H 0.9588 0.8607 0.6289 0.079 Uiso 1 1 calc R . .
H6C H 0.9424 0.7826 0.5010 0.079 Uiso 1 1 calc R . .
C7 C 0.8514(5) 0.7154(8) 0.6826(16) 0.050(3) Uani 1 1 d . . .
H7A H 0.8548 0.6848 0.5752 0.075 Uiso 1 1 calc R . .
H7B H 0.8127 0.7223 0.7094 0.075 Uiso 1 1 calc R . .
H7C H 0.8697 0.6800 0.7698 0.075 Uiso 1 1 calc R . .

loop_
_atom_site_aniso_label
_atom_site_aniso_U_11
_atom_site_aniso_U_22
_atom_site_aniso_U_33
_atom_site_aniso_U_23
_atom_site_aniso_U_13
_atom_site_aniso_U_12
Cu1 0.0319(11) 0.0356(11) 0.0430(11) 0.000 -0.0021(8) 0.000
Br1 0.0362(10) 0.0534(12) 0.0401(10) 0.000 -0.0007(6) 0.000
P1 0.0288(15) 0.0357(15) 0.0335(14) 0.0015(11) 0.0025(10) 0.0016(11)
B1 0.057(12) 0.010(8) 0.073(13) 0.000 0.020(10) 0.000
B2 0.047(8) 0.046(8) 0.059(8) -0.012(7) 0.006(7) -0.021(7)
B3 0.034(7) 0.065(9) 0.047(7) 0.003(7) -0.002(6) -0.009(7)
B4 0.032(10) 0.057(12) 0.038(9) 0.000 0.003(8) 0.000
B5 0.029(10) 0.037(11) 0.084(15) 0.000 -0.002(10) 0.000
B6 0.026(7) 0.053(9) 0.077(10) -0.012(7) -0.007(6) -0.006(6)
B7 0.035(10) 0.042(11) 0.062(12) 0.000 0.005(9) 0.000
C1 0.032(6) 0.030(6) 0.038(5) -0.002(4) 0.008(4) -0.009(4)
C2 0.043(7) 0.027(6) 0.058(7) 0.005(5) -0.010(5) -0.010(5)
C3 0.047(7) 0.091(11) 0.031(6) 0.010(6) -0.002(5) -0.019(7)
C4 0.048(7) 0.037(6) 0.064(8) 0.002(6) -0.011(6) 0.009(5)
C5 0.044(7) 0.032(6) 0.042(6) -0.007(5) 0.000(5) 0.007(5)
C6 0.043(7) 0.064(8) 0.052(7) -0.016(6) 0.008(6) -0.004(6)
C7 0.057(8) 0.039(7) 0.055(7) -0.013(5) 0.001(6) -0.003(6)

loop_
_atom_type_symbol
_atom_type_description
_atom_type_scat_dispersion_real
_atom_type_scat_dispersion_imag
_atom_type_scat_source
C C 0.0033 0.0016 'International Tables Vol C Tables 4.2.6.8 and 6.1.1.4'
H H 0.0000 0.0000 'International Tables Vol C Tables 4.2.6.8 and 6.1.1.4'
B B 0.0013 0.0007 'International Tables Vol C Tables 4.2.6.8 and 6.1.1.4'
P P 0.1023 0.0942 'International Tables Vol C Tables 4.2.6.8 and 6.1.1.4'
Cu Cu 0.3201 1.2651 'International Tables Vol C Tables 4.2.6.8 and 6.1.1.4'
Br Br -0.2901 2.4595 'International Tables Vol C Tables 4.2.6.8 and 6.1.1.4'

loop_
_geom_angle_atom_site_label_1
_geom_angle_atom_site_label_2
_geom_angle_atom_site_label_3
_geom_angle
_geom_angle_site_symmetry_1
_geom_angle_site_symmetry_3
_geom_angle_publ_flag
P1 Cu1 P1 98.16(15) . 6_575 ?
P1 Cu1 Br1 120.03(9) . . ?
P1 Cu1 Br1 120.03(9) 6_575 . ?
P1 Cu1 Br1 113.07(9) . 5_777 ?
P1 Cu1 Br1 113.07(9) 6_575 5_777 ?
Br1 Cu1 Br1 93.43(8) . 5_777 ?
Cu1 Br1 Cu1 86.57(8) . 5_777 ?
C2 P1 C5 103.9(5) . . ?
C2 P1 C1 108.3(5) . . ?
C5 P1 C1 100.0(5) . . ?
C2 P1 Cu1 116.6(4) . . ?
C5 P1 Cu1 121.5(4) . . ?
C1 P1 Cu1 104.7(3) . . ?
C1 B1 C1 60.3(10) 6_575 . ?
C1 B1 B2 104.7(13) 6_575 . ?
C1 B1 B2 57.0(7) . . ?
C1 B1 B2 57.0(7) 6_575 6_575 ?
C1 B1 B2 104.7(13) . 6_575 ?
B2 B1 B2 105.5(16) . 6_575 ?
C1 B1 B5 103.8(14) 6_575 . ?
C1 B1 B5 103.8(14) . . ?
B2 B1 B5 59.2(9) . . ?
B2 B1 B5 59.2(9) 6_575 . ?
C1 B1 H1 123.9 6_575 . ?
C1 B1 H1 123.9 . . ?
B2 B1 H1 123.6 . . ?
B2 B1 H1 123.6 6_575 . ?
B5 B1 H1 123.9 . . ?
C1 B2 B3 59.7(7) . . ?
C1 B2 B5 108.1(10) . . ?
B3 B2 B5 109.1(13) . . ?
C1 B2 B6 106.1(10) . . ?
B3 B2 B6 59.3(8) . . ?
B5 B2 B6 60.7(10) . . ?
C1 B2 B1 60.7(9) . . ?
B3 B2 B1 110.0(12) . . ?
B5 B2 B1 60.9(10) . . ?
B6 B2 B1 109.2(11) . . ?
C1 B2 H2 122.7 . . ?
B3 B2 H2 121.1 . . ?
B5 B2 H2 120.9 . . ?
B6 B2 H2 122.3 . . ?
B1 B2 H2 120.0 . . ?
C1 B3 B6 105.7(10) . . ?
C1 B3 B2 57.9(7) . . ?
B6 B3 B2 60.5(9) . . ?
C1 B3 B4 58.4(8) . . ?
B6 B3 B4 106.4(11) . . ?
B2 B3 B4 105.3(11) . . ?
C1 B3 B7 107.6(11) . . ?
B6 B3 B7 60.6(10) . . ?
B2 B3 B7 109.4(13) . . ?
B4 B3 B7 60.3(9) . . ?
C1 B3 H3 123.6 . . ?
B6 B3 H3 122.3 . . ?
B2 B3 H3 122.2 . . ?
B4 B3 H3 123.4 . . ?
B7 B3 H3 120.3 . . ?
C1 B4 C1 62.3(9) 6_575 . ?
C1 B4 B3 59.1(7) 6_575 6_575 ?
C1 B4 B3 109.1(11) . 6_575 ?
C1 B4 B3 109.1(11) 6_575 . ?
C1 B4 B3 59.1(7) . . ?
B3 B4 B3 108.8(14) 6_575 . ?
C1 B4 B7 108.3(11) 6_575 . ?
C1 B4 B7 108.3(11) . . ?
B3 B4 B7 60.5(7) 6_575 . ?
B3 B4 B7 60.5(7) . . ?
C1 B4 H4 121.0 6_575 . ?
C1 B4 H4 121.0 . . ?
B3 B4 H4 121.5 6_575 . ?
B3 B4 H4 121.5 . . ?
B7 B4 H4 121.5 . . ?
B2 B5 B2 106.7(14) 6_575 . ?
B2 B5 B6 106.2(14) 6_575 . ?
B2 B5 B6 59.7(8) . . ?
B2 B5 B6 59.7(8) 6_575 6_575 ?
B2 B5 B6 106.2(14) . 6_575 ?
B6 B5 B6 58.4(12) . 6_575 ?
B2 B5 B1 60.0(7) 6_575 . ?
B2 B5 B1 60.0(7) . . ?
B6 B5 B1 107.8(13) . . ?
B6 B5 B1 107.8(13) 6_575 . ?
B2 B5 H5 122.5 6_575 . ?
B2 B5 H5 122.5 . . ?
B6 B5 H5 122.7 . . ?
B6 B5 H5 122.7 6_575 . ?
B1 B5 H5 121.3 . . ?
B6 B6 B3 109.1(7) 6_575 . ?
B6 B6 B2 108.0(6) 6_575 . ?
B3 B6 B2 60.2(8) . . ?
B6 B6 B5 60.8(6) 6_575 . ?
B3 B6 B5 109.0(10) . . ?
B2 B6 B5 59.6(8) . . ?
B6 B6 B7 60.9(6) 6_575 . ?
B3 B6 B7 61.1(8) . . ?
B2 B6 B7 109.6(10) . . ?
B5 B6 B7 110.6(10) . . ?
B6 B6 H6 121.3 6_575 . ?
B3 B6 H6 121.0 . . ?
B2 B6 H6 121.9 . . ?
B5 B6 H6 120.8 . . ?
B7 B6 H6 119.9 . . ?
B6 B7 B6 58.2(12) 6_575 . ?
B6 B7 B4 103.8(12) 6_575 . ?
B6 B7 B4 103.8(12) . . ?
B6 B7 B3 58.3(8) 6_575 6_575 ?
B6 B7 B3 104.7(13) . 6_575 ?
B4 B7 B3 59.2(8) . 6_575 ?
B6 B7 B3 104.7(13) 6_575 . ?
B6 B7 B3 58.3(8) . . ?
B4 B7 B3 59.2(8) . . ?
B3 B7 B3 106.6(14) 6_575 . ?
B6 B7 H7 124.3 6_575 . ?
B6 B7 H7 124.3 . . ?
B4 B7 H7 124.0 . . ?
B3 B7 H7 122.8 6_575 . ?
B3 B7 H7 122.8 . . ?
B2 C1 B4 112.1(10) . . ?
B2 C1 B3 62.4(7) . . ?
B4 C1 B3 62.5(8) . . ?
B2 C1 B1 62.4(8) . . ?
B4 C1 B1 110.5(9) . . ?
B3 C1 B1 113.6(11) . . ?
B2 C1 C1 108.6(6) . 6_575 ?
B4 C1 C1 58.9(5) . 6_575 ?
B3 C1 C1 109.1(6) . 6_575 ?
B1 C1 C1 59.8(5) . 6_575 ?
B2 C1 P1 124.8(8) . . ?
B4 C1 P1 117.9(8) . . ?
B3 C1 P1 124.5(8) . . ?
B1 C1 P1 116.0(9) . . ?
C1 C1 P1 116.2(3) 6_575 . ?
C4 C2 C3 109.8(10) . . ?
C4 C2 P1 104.8(8) . . ?
C3 C2 P1 115.2(8) . . ?
C4 C2 H2A 109.0 . . ?
C3 C2 H2A 109.0 . . ?
P1 C2 H2A 109.0 . . ?
C2 C3 H3A 109.5 . . ?
C2 C3 H3B 109.5 . . ?
H3A C3 H3B 109.5 . . ?
C2 C3 H3C 109.5 . . ?
H3A C3 H3C 109.5 . . ?
H3B C3 H3C 109.5 . . ?
C2 C4 H4A 109.5 . . ?
C2 C4 H4B 109.5 . . ?
H4A C4 H4B 109.5 . . ?
C2 C4 H4C 109.5 . . ?
H4A C4 H4C 109.5 . . ?
H4B C4 H4C 109.5 . . ?
C7 C5 C6 110.9(10) . . ?
C7 C5 P1 115.9(8) . . ?
C6 C5 P1 110.1(8) . . ?
C7 C5 H5A 106.5 . . ?
C6 C5 H5A 106.5 . . ?
P1 C5 H5A 106.5 . . ?
C5 C6 H6A 109.5 . . ?
C5 C6 H6B 109.5 . . ?
H6A C6 H6B 109.5 . . ?
C5 C6 H6C 109.5 . . ?
H6A C6 H6C 109.5 . . ?
H6B C6 H6C 109.5 . . ?
C5 C7 H7A 109.5 . . ?
C5 C7 H7B 109.5 . . ?
H7A C7 H7B 109.5 . . ?
C5 C7 H7C 109.5 . . ?
H7A C7 H7C 109.5 . . ?
H7B C7 H7C 109.5 . . ?

loop_
_geom_bond_atom_site_label_1
_geom_bond_atom_site_label_2
_geom_bond_distance
_geom_bond_site_symmetry_2
_geom_bond_publ_flag
Cu1 P1 2.269(3) . ?
Cu1 P1 2.269(3) 6_575 ?
Cu1 Br1 2.476(3) . ?
Cu1 Br1 2.521(3) 5_777 ?
Br1 Cu1 2.521(3) 5_777 ?
P1 C2 1.852(11) . ?
P1 C5 1.865(11) . ?
P1 C1 1.874(11) . ?
B1 C1 1.77(2) 6_575 ?
B1 C1 1.77(2) . ?
B1 B2 1.796(19) . ?
B1 B2 1.796(19) 6_575 ?
B1 B5 1.81(3) . ?
B1 H1 1.1000 . ?
B2 C1 1.699(17) . ?
B2 B3 1.78(2) . ?
B2 B5 1.78(2) . ?
B2 B6 1.78(2) . ?
B2 H2 1.1000 . ?
B3 C1 1.731(16) . ?
B3 B6 1.76(2) . ?
B3 B4 1.789(18) . ?
B3 B7 1.81(2) . ?
B3 H3 1.1000 . ?
B4 C1 1.718(18) 6_575 ?
B4 C1 1.718(18) . ?
B4 B3 1.789(18) 6_575 ?
B4 B7 1.81(3) . ?
B4 H4 1.1000 . ?
B5 B2 1.78(2) 6_575 ?
B5 B6 1.80(3) . ?
B5 B6 1.80(3) 6_575 ?
B5 H5 1.1000 . ?
B6 B6 1.75(3) 6_575 ?
B6 B7 1.80(2) . ?
B6 H6 1.1000 . ?
B7 B6 1.80(2) 6_575 ?
B7 B3 1.81(2) 6_575 ?
B7 H7 1.1000 . ?
C1 C1 1.78(2) 6_575 ?
C2 C4 1.534(16) . ?
C2 C3 1.543(17) . ?
C2 H2A 0.9800 . ?
C3 H3A 0.9600 . ?
C3 H3B 0.9600 . ?
C3 H3C 0.9600 . ?
C4 H4A 0.9600 . ?
C4 H4B 0.9600 . ?
C4 H4C 0.9600 . ?
C5 C7 1.535(16) . ?
C5 C6 1.556(16) . ?
C5 H5A 0.9800 . ?
C6 H6A 0.9600 . ?
C6 H6B 0.9600 . ?
C6 H6C 0.9600 . ?
C7 H7A 0.9600 . ?
C7 H7B 0.9600 . ?
C7 H7C 0.9600 . ?

loop_
_geom_torsion_atom_site_label_1
_geom_torsion_atom_site_label_2
_geom_torsion_atom_site_label_3
_geom_torsion_atom_site_label_4
_geom_torsion
_geom_torsion_site_symmetry_1
_geom_torsion_site_symmetry_2
_geom_torsion_site_symmetry_3
_geom_torsion_site_symmetry_4
_geom_torsion_publ_flag
P1 Cu1 Br1 Cu1 -119.21(10) . . . 5_777 ?
P1 Cu1 Br1 Cu1 119.21(10) 6_575 . . 5_777 ?
Br1 Cu1 Br1 Cu1 0.0 5_777 . . 5_777 ?
P1 Cu1 P1 C2 -123.4(4) 6_575 . . . ?
Br1 Cu1 P1 C2 104.7(4) . . . . ?
Br1 Cu1 P1 C2 -4.0(5) 5_777 . . . ?
P1 Cu1 P1 C5 108.1(4) 6_575 . . . ?
Br1 Cu1 P1 C5 -23.8(4) . . . . ?
Br1 Cu1 P1 C5 -132.5(4) 5_777 . . . ?
P1 Cu1 P1 C1 -3.7(4) 6_575 . . . ?
Br1 Cu1 P1 C1 -135.6(3) . . . . ?
Br1 Cu1 P1 C1 115.7(3) 5_777 . . . ?
C1 B1 B2 C1 38.6(9) 6_575 . . . ?
B2 B1 B2 C1 97.8(13) 6_575 . . . ?
B5 B1 B2 C1 136.1(13) . . . . ?
C1 B1 B2 B3 3.8(15) 6_575 . . . ?
C1 B1 B2 B3 -34.8(10) . . . . ?
B2 B1 B2 B3 63.0(16) 6_575 . . . ?
B5 B1 B2 B3 101.3(14) . . . . ?
C1 B1 B2 B5 -97.5(14) 6_575 . . . ?
C1 B1 B2 B5 -136.1(13) . . . . ?
B2 B1 B2 B5 -38.3(14) 6_575 . . . ?
C1 B1 B2 B6 -59.6(14) 6_575 . . . ?
C1 B1 B2 B6 -98.1(11) . . . . ?
B2 B1 B2 B6 -0.4(18) 6_575 . . . ?
B5 B1 B2 B6 37.9(12) . . . . ?
B5 B2 B3 C1 100.2(10) . . . . ?
B6 B2 B3 C1 136.2(10) . . . . ?
B1 B2 B3 C1 35.2(10) . . . . ?
C1 B2 B3 B6 -136.2(10) . . . . ?
B5 B2 B3 B6 -36.0(10) . . . . ?
B1 B2 B3 B6 -101.0(12) . . . . ?
C1 B2 B3 B4 -35.7(9) . . . . ?
B5 B2 B3 B4 64.5(12) . . . . ?
B6 B2 B3 B4 100.5(11) . . . . ?
B1 B2 B3 B4 -0.5(15) . . . . ?
C1 B2 B3 B7 -99.0(11) . . . . ?
B5 B2 B3 B7 1.2(14) . . . . ?
B6 B2 B3 B7 37.2(10) . . . . ?
B1 B2 B3 B7 -63.9(14) . . . . ?
C1 B3 B4 C1 -38.6(8) . . . 6_575 ?
B6 B3 B4 C1 60.0(12) . . . 6_575 ?
B2 B3 B4 C1 -3.2(13) . . . 6_575 ?
B7 B3 B4 C1 100.7(12) . . . 6_575 ?
B6 B3 B4 C1 98.6(10) . . . . ?
B2 B3 B4 C1 35.5(9) . . . . ?
B7 B3 B4 C1 139.4(12) . . . . ?
C1 B3 B4 B3 -101.5(12) . . . 6_575 ?
B6 B3 B4 B3 -2.9(16) . . . 6_575 ?
B2 B3 B4 B3 -66.0(14) . . . 6_575 ?
B7 B3 B4 B3 37.9(13) . . . 6_575 ?
C1 B3 B4 B7 -139.4(12) . . . . ?
B6 B3 B4 B7 -40.8(11) . . . . ?
B2 B3 B4 B7 -103.9(13) . . . . ?
C1 B2 B5 B2 -0.5(19) . . . 6_575 ?
B3 B2 B5 B2 -63.8(16) . . . 6_575 ?
B6 B2 B5 B2 -99.3(14) . . . 6_575 ?
B1 B2 B5 B2 39.0(13) . . . 6_575 ?
C1 B2 B5 B6 98.7(11) . . . . ?
B3 B2 B5 B6 35.4(9) . . . . ?
B1 B2 B5 B6 138.2(13) . . . . ?
C1 B2 B5 B6 62.0(13) . . . 6_575 ?
B3 B2 B5 B6 -1.3(13) . . . 6_575 ?
B6 B2 B5 B6 -36.7(10) . . . 6_575 ?
B1 B2 B5 B6 101.5(12) . . . 6_575 ?
C1 B2 B5 B1 -39.5(12) . . . . ?
B3 B2 B5 B1 -102.8(13) . . . . ?
B6 B2 B5 B1 -138.2(13) . . . . ?
C1 B1 B5 B2 -36.8(8) 6_575 . . 6_575 ?
C1 B1 B5 B2 -99.1(12) . . . 6_575 ?
B2 B1 B5 B2 -135.9(16) . . . 6_575 ?
C1 B1 B5 B2 99.1(12) 6_575 . . . ?
C1 B1 B5 B2 36.8(8) . . . . ?
B2 B1 B5 B2 135.9(16) 6_575 . . . ?
C1 B1 B5 B6 62.0(9) 6_575 . . . ?
C1 B1 B5 B6 -0.4(11) . . . . ?
B2 B1 B5 B6 -37.2(9) . . . . ?
B2 B1 B5 B6 98.8(13) 6_575 . . . ?
C1 B1 B5 B6 0.4(11) 6_575 . . 6_575 ?
C1 B1 B5 B6 -62.0(9) . . . 6_575 ?
B2 B1 B5 B6 -98.8(13) . . . 6_575 ?
B2 B1 B5 B6 37.2(9) 6_575 . . 6_575 ?
C1 B3 B6 B6 62.8(9) . . . 6_575 ?
B2 B3 B6 B6 100.3(7) . . . 6_575 ?
B4 B3 B6 B6 1.8(10) . . . 6_575 ?
B7 B3 B6 B6 -38.8(8) . . . 6_575 ?
C1 B3 B6 B2 -37.5(9) . . . . ?
B4 B3 B6 B2 -98.5(11) . . . . ?
B7 B3 B6 B2 -139.1(11) . . . . ?
C1 B3 B6 B5 -2.0(13) . . . . ?
B2 B3 B6 B5 35.5(10) . . . . ?
B4 B3 B6 B5 -63.0(13) . . . . ?
B7 B3 B6 B5 -103.6(11) . . . . ?
C1 B3 B6 B7 101.6(11) . . . . ?
B2 B3 B6 B7 139.1(11) . . . . ?
B4 B3 B6 B7 40.6(11) . . . . ?
C1 B2 B6 B6 -63.7(8) . . . 6_575 ?
B3 B2 B6 B6 -102.2(7) . . . 6_575 ?
B5 B2 B6 B6 38.3(8) . . . 6_575 ?
B1 B2 B6 B6 0.2(11) . . . 6_575 ?
C1 B2 B6 B3 38.4(9) . . . . ?
B5 B2 B6 B3 140.4(11) . . . . ?
B1 B2 B6 B3 102.4(12) . . . . ?
C1 B2 B6 B5 -102.0(11) . . . . ?
B3 B2 B6 B5 -140.4(11) . . . . ?
B1 B2 B6 B5 -38.0(11) . . . . ?
C1 B2 B6 B7 1.0(13) . . . . ?
B3 B2 B6 B7 -37.4(10) . . . . ?
B5 B2 B6 B7 103.0(11) . . . . ?
B1 B2 B6 B7 65.0(13) . . . . ?
B2 B5 B6 B6 -37.3(6) 6_575 . . 6_575 ?
B2 B5 B6 B6 -137.6(9) . . . 6_575 ?
B1 B5 B6 B6 -100.3(9) . . . 6_575 ?
B2 B5 B6 B3 64.5(13) 6_575 . . . ?
B2 B5 B6 B3 -35.8(10) . . . . ?
B6 B5 B6 B3 101.8(10) 6_575 . . . ?
B1 B5 B6 B3 1.5(13) . . . . ?
B2 B5 B6 B2 100.3(13) 6_575 . . . ?
B6 B5 B6 B2 137.6(9) 6_575 . . . ?
B1 B5 B6 B2 37.3(9) . . . . ?
B2 B5 B6 B7 -1.0(14) 6_575 . . . ?
B2 B5 B6 B7 -101.2(11) . . . . ?
B6 B5 B6 B7 36.4(11) 6_575 . . . ?
B1 B5 B6 B7 -64.0(12) . . . . ?
B3 B6 B7 B6 -137.3(9) . . . 6_575 ?
B2 B6 B7 B6 -100.3(9) . . . 6_575 ?
B5 B6 B7 B6 -36.3(11) . . . 6_575 ?
B6 B6 B7 B4 97.8(8) 6_575 . . . ?
B3 B6 B7 B4 -39.5(8) . . . . ?
B2 B6 B7 B4 -2.4(11) . . . . ?
B5 B6 B7 B4 61.5(11) . . . . ?
B6 B6 B7 B3 36.6(6) 6_575 . . 6_575 ?
B3 B6 B7 B3 -100.7(14) . . . 6_575 ?
B2 B6 B7 B3 -63.7(12) . . . 6_575 ?
B5 B6 B7 B3 0.3(14) . . . 6_575 ?
B6 B6 B7 B3 137.3(9) 6_575 . . . ?
B2 B6 B7 B3 37.1(10) . . . . ?
B5 B6 B7 B3 101.0(11) . . . . ?
C1 B4 B7 B6 -2.9(10) 6_575 . . 6_575 ?
C1 B4 B7 B6 63.0(8) . . . 6_575 ?
B3 B4 B7 B6 -39.0(8) 6_575 . . 6_575 ?
B3 B4 B7 B6 99.1(12) . . . 6_575 ?
C1 B4 B7 B6 -63.0(8) 6_575 . . . ?
C1 B4 B7 B6 2.9(10) . . . . ?
B3 B4 B7 B6 -99.1(12) 6_575 . . . ?
B3 B4 B7 B6 39.0(8) . . . . ?
C1 B4 B7 B3 36.1(8) 6_575 . . 6_575 ?
C1 B4 B7 B3 102.0(11) . . . 6_575 ?
B3 B4 B7 B3 138.1(15) . . . 6_575 ?
C1 B4 B7 B3 -102.0(11) 6_575 . . . ?
C1 B4 B7 B3 -36.1(8) . . . . ?
B3 B4 B7 B3 -138.1(15) 6_575 . . . ?
C1 B3 B7 B6 -61.9(13) . . . 6_575 ?
B6 B3 B7 B6 36.6(9) . . . 6_575 ?
B2 B3 B7 B6 -0.6(13) . . . 6_575 ?
B4 B3 B7 B6 -97.5(12) . . . 6_575 ?
C1 B3 B7 B6 -98.5(10) . . . . ?
B2 B3 B7 B6 -37.1(9) . . . . ?
B4 B3 B7 B6 -134.0(11) . . . . ?
C1 B3 B7 B4 35.6(10) . . . . ?
B6 B3 B7 B4 134.0(11) . . . . ?
B2 B3 B7 B4 96.9(11) . . . . ?
C1 B3 B7 B3 -1.2(17) . . . 6_575 ?
B6 B3 B7 B3 97.3(13) . . . 6_575 ?
B2 B3 B7 B3 60.1(16) . . . 6_575 ?
B4 B3 B7 B3 -36.8(12) . . . 6_575 ?
B3 B2 C1 B4 39.2(9) . . . . ?
B5 B2 C1 B4 -62.8(13) . . . . ?
B6 B2 C1 B4 1.0(12) . . . . ?
B1 B2 C1 B4 -102.4(10) . . . . ?
B5 B2 C1 B3 -102.0(13) . . . . ?
B6 B2 C1 B3 -38.3(9) . . . . ?
B1 B2 C1 B3 -141.6(12) . . . . ?
B3 B2 C1 B1 141.6(12) . . . . ?
B5 B2 C1 B1 39.6(12) . . . . ?
B6 B2 C1 B1 103.4(12) . . . . ?
B3 B2 C1 C1 102.4(7) . . . 6_575 ?
B5 B2 C1 C1 0.3(12) . . . 6_575 ?
B6 B2 C1 C1 64.1(9) . . . 6_575 ?
B1 B2 C1 C1 -39.3(8) . . . 6_575 ?
B3 B2 C1 P1 -114.6(10) . . . . ?
B5 B2 C1 P1 143.4(11) . . . . ?
B6 B2 C1 P1 -152.8(8) . . . . ?
B1 B2 C1 P1 103.8(11) . . . . ?
C1 B4 C1 B2 99.0(8) 6_575 . . . ?
B3 B4 C1 B2 61.7(11) 6_575 . . . ?
B3 B4 C1 B2 -39.2(9) . . . . ?
B7 B4 C1 B2 -2.6(10) . . . . ?
C1 B4 C1 B3 138.2(9) 6_575 . . . ?
B3 B4 C1 B3 100.9(14) 6_575 . . . ?
B7 B4 C1 B3 36.7(8) . . . . ?
C1 B4 C1 B1 31.5(11) 6_575 . . . ?
B3 B4 C1 B1 -5.8(14) 6_575 . . . ?
B3 B4 C1 B1 -106.7(11) . . . . ?
B7 B4 C1 B1 -70.1(11) . . . . ?
B3 B4 C1 C1 -37.3(6) 6_575 . . 6_575 ?
B3 B4 C1 C1 -138.2(9) . . . 6_575 ?
B7 B4 C1 C1 -101.5(8) . . . 6_575 ?
C1 B4 C1 P1 -105.2(6) 6_575 . . . ?
B3 B4 C1 P1 -142.5(9) 6_575 . . . ?
B3 B4 C1 P1 116.6(9) . . . . ?
B7 B4 C1 P1 153.2(7) . . . . ?
B6 B3 C1 B2 38.7(10) . . . . ?
B4 B3 C1 B2 138.7(11) . . . . ?
B7 B3 C1 B2 102.3(13) . . . . ?
B6 B3 C1 B4 -99.9(11) . . . . ?
B2 B3 C1 B4 -138.7(11) . . . . ?
B7 B3 C1 B4 -36.4(10) . . . . ?
B6 B3 C1 B1 1.9(13) . . . . ?
B2 B3 C1 B1 -36.9(10) . . . . ?
B4 B3 C1 B1 101.8(10) . . . . ?
B7 B3 C1 B1 65.4(12) . . . . ?
B6 B3 C1 C1 -62.8(9) . . . 6_575 ?
B2 B3 C1 C1 -101.5(7) . . . 6_575 ?
B4 B3 C1 C1 37.2(7) . . . 6_575 ?
B7 B3 C1 C1 0.8(11) . . . 6_575 ?
B6 B3 C1 P1 153.7(9) . . . . ?
B2 B3 C1 P1 114.9(10) . . . . ?
B4 B3 C1 P1 -106.4(10) . . . . ?
B7 B3 C1 P1 -142.8(10) . . . . ?
C1 B1 C1 B2 -136.1(10) 6_575 . . . ?
B2 B1 C1 B2 -99.1(15) 6_575 . . . ?
B5 B1 C1 B2 -37.8(9) . . . . ?
C1 B1 C1 B4 -31.1(11) 6_575 . . . ?
B2 B1 C1 B4 104.9(10) . . . . ?
B2 B1 C1 B4 5.9(14) 6_575 . . . ?
B5 B1 C1 B4 67.1(10) . . . . ?
C1 B1 C1 B3 -99.2(9) 6_575 . . . ?
B2 B1 C1 B3 36.9(10) . . . . ?
B2 B1 C1 B3 -62.2(12) 6_575 . . . ?
B5 B1 C1 B3 -0.9(11) . . . . ?
B2 B1 C1 C1 136.1(10) . . . 6_575 ?
B2 B1 C1 C1 37.0(7) 6_575 . . 6_575 ?
B5 B1 C1 C1 98.2(9) . . . 6_575 ?
C1 B1 C1 P1 106.5(6) 6_575 . . . ?
B2 B1 C1 P1 -117.4(9) . . . . ?
B2 B1 C1 P1 143.5(10) 6_575 . . . ?
B5 B1 C1 P1 -155.3(7) . . . . ?
C2 P1 C1 B2 -12.8(10) . . . . ?
C5 P1 C1 B2 95.6(9) . . . . ?
Cu1 P1 C1 B2 -137.9(8) . . . . ?
C2 P1 C1 B4 -165.2(7) . . . . ?
C5 P1 C1 B4 -56.8(8) . . . . ?
Cu1 P1 C1 B4 69.7(7) . . . . ?
C2 P1 C1 B3 -90.8(9) . . . . ?
C5 P1 C1 B3 17.5(10) . . . . ?
Cu1 P1 C1 B3 144.1(8) . . . . ?
C2 P1 C1 B1 60.4(8) . . . . ?
C5 P1 C1 B1 168.8(7) . . . . ?
Cu1 P1 C1 B1 -64.7(7) . . . . ?
C2 P1 C1 C1 127.8(4) . . . 6_575 ?
C5 P1 C1 C1 -123.8(4) . . . 6_575 ?
Cu1 P1 C1 C1 2.7(3) . . . 6_575 ?
C5 P1 C2 C4 73.4(8) . . . . ?
C1 P1 C2 C4 179.2(7) . . . . ?
Cu1 P1 C2 C4 -63.1(8) . . . . ?
C5 P1 C2 C3 -165.8(9) . . . . ?
C1 P1 C2 C3 -60.1(9) . . . . ?
Cu1 P1 C2 C3 57.6(9) . . . . ?
C2 P1 C5 C7 24.9(9) . . . . ?
C1 P1 C5 C7 -87.0(9) . . . . ?
Cu1 P1 C5 C7 158.8(7) . . . . ?
C2 P1 C5 C6 -102.0(9) . . . . ?
C1 P1 C5 C6 146.1(9) . . . . ?
Cu1 P1 C5 C6 31.9(10) . . . . ?
